data_2210843
loop_
_publ_author_name
'\'Ismail \,Celik'
'Mehmet Akkurt'
'Ramazan Erenler'
'Osman \,Cakmak'
'Cem C\"uneyt Ersanl\?i'

_publ_section_title <i>trans</i>,<i>trans</i>,<i>trans</i>-1,4-Dimethoxy-2,3,5,8-tetrabromotetralin
_journal_coeditor_code YA2026
_journal_issue 10
_journal_name_full 'Acta Crystallographica Section E'
_journal_page_first o4609
_journal_page_last o4610
_journal_paper_doi 10.1107/S1600536806037949
_journal_volume 62
_journal_year 2006
_chemical_formula_iupac 'C12 H12 Br4 O2'
_chemical_formula_moiety 'C12 H12 Br4 O2'
_chemical_formula_sum 'C12 H12 Br4 O2'
_chemical_formula_weight 507.82
_chemical_name_systematic trans,trans,trans-1,4-Dimethoxy-2,3,5,8-tetrabromo-1,2,3,4-tetrahydronaphthalene
_space_group_IT_number 15
_symmetry_cell_setting monoclinic
_symmetry_space_group_name_Hall '-C 2yc'
_symmetry_space_group_name_H-M 'C 1 2/c 1'
_atom_sites_solution_hydrogens geom
_atom_sites_solution_primary direct
_atom_sites_solution_secondary difmap
_cell_angle_alpha 90
_cell_angle_beta 113.207(5)
_cell_angle_gamma 90
_cell_formula_units_Z 4
_cell_length_a 17.546(5)
_cell_length_b 12.522(5)
_cell_length_c 7.405(5)
_cell_measurement_reflns_used 4073
_cell_measurement_temperature 296(2)
_cell_measurement_theta_max 24.3
_cell_measurement_theta_min 2.1
_cell_volume 1495.3(12)
_computing_cell_refinement X-AREA
_computing_data_collection 'X-AREA (Stoe & Cie, 2002)'
_computing_data_reduction 'X-RED32 (Stoe & Cie, 2002)'
_computing_molecular_graphics 'ORTEP-3 for Windows (Farrugia, 1997)'
_computing_publication_material 'WinGX (Farrugia, 1999)'
_computing_structure_refinement 'SHELXL97 (Sheldrick, 1997)'
_computing_structure_solution 'SIR97 (Altomare <i>et al.</i>,  1999)'
_diffrn_ambient_temperature 296(2)
_diffrn_detector_area_resol_mean 6.67
_diffrn_measured_fraction_theta_full 0.975
_diffrn_measured_fraction_theta_max 0.975
_diffrn_measurement_device '2-circle goniometer'
_diffrn_measurement_device_type 'Stoe IPDS II'
_diffrn_measurement_method \w
_diffrn_radiation_monochromator 'plane graphite'
_diffrn_radiation_type 'Mo K\a'
_diffrn_radiation_wavelength 0.71073
_diffrn_reflns_av_R_equivalents 0.142
_diffrn_reflns_av_sigmaI/netI 0.100
_diffrn_reflns_limit_h_max 22
_diffrn_reflns_limit_h_min -22
_diffrn_reflns_limit_k_max 15
_diffrn_reflns_limit_k_min -16
_diffrn_reflns_limit_l_max 9
_diffrn_reflns_limit_l_min -9
_diffrn_reflns_number 6748
_diffrn_reflns_reduction_process ' ?'
_diffrn_reflns_theta_full 27.1
_diffrn_reflns_theta_max 27.1
_diffrn_reflns_theta_min 2.1
_diffrn_standards_decay_% 0
_diffrn_standards_interval_count 0
_diffrn_standards_number 0
_exptl_absorpt_coefficient_mu 10.76
_exptl_absorpt_correction_T_max 0.203
_exptl_absorpt_correction_T_min 0.084
_exptl_absorpt_correction_type integration
_exptl_absorpt_process_details '(X-RED32; Stoe & Cie, 2002)'
_exptl_crystal_colour colourless
_exptl_crystal_density_diffrn 2.256
_exptl_crystal_density_method 'not measured'
_exptl_crystal_description prism
_exptl_crystal_F_000 960
_exptl_crystal_size_max 0.28
_exptl_crystal_size_mid 0.23
_exptl_crystal_size_min 0.16
_refine_diff_density_max 0.70
_refine_diff_density_min -0.77
_refine_ls_extinction_method none
_refine_ls_goodness_of_fit_ref 1.01
_refine_ls_hydrogen_treatment constr
_refine_ls_matrix_type full
_refine_ls_number_parameters 82
_refine_ls_number_reflns 1611
_refine_ls_number_restraints 0
_refine_ls_restrained_S_all 1.01
_refine_ls_R_factor_all 0.150
_refine_ls_R_factor_gt 0.070
_refine_ls_shift/su_max 0.001
_refine_ls_shift/su_mean 0.000
_refine_ls_structure_factor_coef Fsqd
_refine_ls_weighting_details 'calc w = 1/[\s^2^(Fo^2^)+(0.0498P)^2^+0.9739P] where P=(Fo^2^+2Fc^2^)/3'
_refine_ls_weighting_scheme calc
_refine_ls_wR_factor_gt 0.124
_refine_ls_wR_factor_ref 0.150
_reflns_number_gt 797
_reflns_number_total 1611
_reflns_threshold_expression I>2\s(I)
_cod_data_source_file ya2026.cif
_cod_data_source_block I
_cod_original_sg_symbol_H-M 'C 2/c'
_cod_database_code 2210843
_cod_database_fobs_code 2210843

loop_
_symmetry_equiv_pos_as_xyz
x,y,z
-x,y,1/2-z
-x,-y,-z
x,-y,1/2+z
1/2+x,1/2+y,z
1/2-x,1/2+y,1/2-z
1/2-x,1/2-y,-z
1/2+x,1/2-y,1/2+z

loop_
_atom_site_aniso_label
_atom_site_aniso_U_11
_atom_site_aniso_U_22
_atom_site_aniso_U_33
_atom_site_aniso_U_12
_atom_site_aniso_U_13
_atom_site_aniso_U_23
Br1 0.1554(15) 0.1830(17) 0.0819(9) 0.1213(14) 0.0366(9) 0.0053(9)
Br2 0.0845(8) 0.0729(7) 0.0622(6) 0.0003(6) 0.0265(5) -0.0178(6)
O1 0.073(5) 0.093(5) 0.057(4) -0.004(4) 0.033(4) -0.018(4)
C1 0.25(2) 0.068(8) 0.059(7) 0.068(10) 0.057(15) 0.019(7)
C2 0.159(13) 0.069(8) 0.045(6) 0.047(8) 0.026(7) 0.009(5)
C3 0.084(6) 0.056(5) 0.043(5) 0.015(5) 0.024(5) 0.004(5)
C4 0.047(5) 0.047(5) 0.057(5) 0.003(4) 0.009(4) -0.006(4)
C5 0.072(6) 0.041(5) 0.060(5) 0.004(4) 0.028(5) 0.000(4)
C6 0.065(7) 0.186(14) 0.111(10) -0.042(9) 0.059(7) -0.032(10)

loop_
_atom_site_type_symbol
_atom_site_label
_atom_site_fract_x
_atom_site_fract_y
_atom_site_fract_z
_atom_site_U_iso_or_equiv
_atom_site_thermal_displace_type
_atom_site_calc_flag
_atom_site_refinement_flags
_atom_site_occupancy
Br Br1 0.19717(12) 1.04368(15) 0.3341(2) 0.1433(8) Uani . . 1.000
Br Br2 0.07083(7) 1.36218(9) 0.58829(16) 0.0740(4) Uani . . 1.000
O O1 0.1061(4) 1.2535(6) 0.1056(9) 0.072(3) Uani . . 1.000
C C1 0.0435(10) 0.9536(10) 0.268(2) 0.127(8) Uani . . 1.000
C C2 0.0824(9) 1.0510(10) 0.2830(14) 0.095(5) Uani . . 1.000
C C3 0.0427(6) 1.1449(7) 0.2669(12) 0.061(3) Uani . . 1.000
C C4 0.0898(6) 1.2484(7) 0.2789(13) 0.054(3) Uani . . 1.000
C C5 0.0468(6) 1.3467(7) 0.3054(13) 0.057(3) Uani . . 1.000
C C6 0.1765(7) 1.3157(13) 0.128(2) 0.113(6) Uani . . 1.000
H H1 0.07250 0.88990 0.28020 0.1530 Uiso calc R 1.000
H H4 0.14310 1.24310 0.39150 0.0650 Uiso calc R 1.000
H H5 0.06960 1.40860 0.26290 0.0680 Uiso calc R 1.000
H H6A 0.18360 1.31740 0.00600 0.1700 Uiso calc R 1.000
H H6B 0.22480 1.28470 0.22810 0.1700 Uiso calc R 1.000
H H6C 0.16900 1.38700 0.16540 0.1700 Uiso calc R 1.000

loop_
_atom_type_symbol
_atom_type_description
_atom_type_scat_dispersion_real
_atom_type_scat_dispersion_imag
_atom_type_scat_source
O O 0.0106 0.0060 'International Tables Vol C Tables 4.2.6.8 and 6.1.1.4'
Br Br -0.2901 2.4595 'International Tables Vol C Tables 4.2.6.8 and 6.1.1.4'
H H 0.0000 0.0000 'International Tables Vol C Tables 4.2.6.8 and 6.1.1.4'
C C 0.0033 0.0016 'International Tables Vol C Tables 4.2.6.8 and 6.1.1.4'

loop_
_exptl_crystal_face_index_h
_exptl_crystal_face_index_k
_exptl_crystal_face_index_l
_exptl_crystal_face_perp_dist
1 0 0 0.0940
-8 0 -1 0.0620
5 4 -5 0.0650
-5 -5 4 0.2010
2 -9 -3 0.1340
-4 7 4 0.1580

loop_
_geom_angle_atom_site_label_1
_geom_angle_atom_site_label_2
_geom_angle_atom_site_label_3
_geom_angle_site_symmetry_1
_geom_angle_site_symmetry_3
_geom_angle
_geom_angle_publ_flag
C4 O1 C6 . . 113.3(8) yes
C1 C1 C2 2_555 . 117.9(13) no
Br1 C2 C1 . . 115.2(11) yes
Br1 C2 C3 . . 122.0(10) yes
C1 C2 C3 . . 122.8(15) no
C2 C3 C4 . . 119.2(11) no
C2 C3 C3 . 2_555 119.3(10) no
C3 C3 C4 2_555 . 121.5(8) no
O1 C4 C3 . . 106.5(7) yes
O1 C4 C5 . . 111.9(7) yes
C3 C4 C5 . . 114.7(9) no
Br2 C5 C4 . . 108.2(6) yes
Br2 C5 C5 . 2_555 107.8(7) yes
C4 C5 C5 . 2_555 115.0(8) no
C2 C1 H1 . . 121.00 no
C1 C1 H1 2_555 . 121.06 no
O1 C4 H4 . . 107.89 no
C3 C4 H4 . . 107.85 no
C5 C4 H4 . . 107.80 no
Br2 C5 H5 . . 108.63 no
C4 C5 H5 . . 108.54 no
C5 C5 H5 2_555 . 108.54 no
O1 C6 H6A . . 109.47 no
O1 C6 H6B . . 109.40 no
O1 C6 H6C . . 109.50 no
H6A C6 H6B . . 109.45 no
H6A C6 H6C . . 109.55 no
H6B C6 H6C . . 109.45 no

loop_
_geom_bond_atom_site_label_1
_geom_bond_atom_site_label_2
_geom_bond_site_symmetry_2
_geom_bond_distance
_geom_bond_publ_flag
Br1 C2 . 1.899(16) yes
Br2 C5 . 1.977(9) yes
O1 C4 . 1.422(12) yes
O1 C6 . 1.414(16) yes
C1 C2 . 1.381(19) no
C1 C1 2_555 1.44(3) no
C2 C3 . 1.348(16) no
C3 C4 . 1.521(13) no
C3 C3 2_555 1.419(16) no
C4 C5 . 1.497(14) no
C5 C5 2_555 1.519(15) no
C1 H1 . 0.9312 no
C4 H4 . 0.9796 no
C5 H5 . 0.9793 no
C6 H6A . 0.9596 no
C6 H6B . 0.9609 no
C6 H6C . 0.9591 no

loop_
_geom_contact_atom_site_label_1
_geom_contact_atom_site_label_2
_geom_contact_distance
_geom_contact_site_symmetry_2
_geom_contact_publ_flag
Br1 O1 3.192(8) . no
Br1 C6 3.692(16) . no
Br1 Br1 3.861(3) 4_575 no
Br1 C6 3.557(16) 6_545 no
Br1 Br1 3.861(3) 4_574 no
Br2 C6 3.730(14) 1_556 no
Br2 O1 3.168(8) 2_555 no
Br1 H6C 3.0588 6_545 no
Br1 H4 2.7630 . no
Br1 H6B 3.2031 . no
Br2 H6A 2.9956 1_556 no
Br2 H5 3.1516 4_585 no
O1 Br1 3.192(8) . no
O1 Br2 3.168(8) 2_555 no
O1 H1 2.8738 4_574 no
C6 Br1 3.692(16) . no
C6 Br2 3.730(14) 1_554 no
C6 Br1 3.557(16) 6_555 no
C5 H6C 2.7710 . no
C6 H5 2.7103 . no
H1 O1 2.8738 4_575 no
H4 Br1 2.7630 . no
H4 H6B 2.2710 . no
H5 C6 2.7103 . no
H5 H6C 2.1514 . no
H5 Br2 3.1516 4_584 no
H6A Br2 2.9956 1_554 no
H6B Br1 3.2031 . no
H6B H4 2.2710 . no
H6C C5 2.7710 . no
H6C H5 2.1514 . no
H6C Br1 3.0588 6_555 no

loop_
_geom_torsion_atom_site_label_1
_geom_torsion_atom_site_label_2
_geom_torsion_atom_site_label_3
_geom_torsion_atom_site_label_4
_geom_torsion_site_symmetry_1
_geom_torsion_site_symmetry_3
_geom_torsion_site_symmetry_4
_geom_torsion
_geom_torsion_publ_flag
C6 O1 C4 C3 . . . -154.3(9) yes
C6 O1 C4 C5 . . . 79.6(11) yes
C1 C1 C2 C3 2_555 . . 0.5(18) no
C1 C1 C2 Br1 2_555 . . 179.2(10) yes
C2 C1 C1 C2 . 2_555 2_555 -0.7(19) no
Br1 C2 C3 C3 . . 2_555 -178.6(6) yes
Br1 C2 C3 C4 . . . 3.4(12) yes
C1 C2 C3 C4 . . . -178.1(10) no
C1 C2 C3 C3 . . 2_555 0.0(15) no
C2 C3 C3 C2 . 2_555 2_555 -0.3(13) no
C2 C3 C4 O1 . . . 69.0(10) no
C2 C3 C4 C5 . . . -166.7(8) no
C3 C3 C4 O1 2_555 . . -109.0(9) no
C3 C3 C4 C5 2_555 . . 15.3(12) no
C2 C3 C3 C4 . 2_555 2_555 177.8(8) no
C4 C3 C3 C2 . 2_555 2_555 177.8(8) no
C4 C3 C3 C4 . 2_555 2_555 -4.2(12) no
O1 C4 C5 C5 . . 2_555 84.2(10) no
C3 C4 C5 Br2 . . . 83.3(8) yes
C3 C4 C5 C5 . . 2_555 -37.3(11) no
O1 C4 C5 Br2 . . . -155.3(7) no
C4 C5 C5 C4 . 2_555 2_555 49.7(11) no
Br2 C5 C5 C4 . 2_555 2_555 -71.1(8) yes
C4 C5 C5 Br2 . 2_555 2_555 -71.1(8) no
Br2 C5 C5 Br2 . 2_555 2_555 168.2(4) no
